data_4002088
loop_
_publ_author_name
'Morozov, Vladimir A.'
'Raskina, Maria V.'
'Lazoryak, Bogdan I.'
'Meert, Katrien W.'
'Korthout, Katleen'
'Smet, Philippe F.'
'Poelman, Dirk'
'Gauquelin, Nicolas'
'Verbeeck, Johan'
'Abakumov, Artem M.'
'Hadermann, Joke'

_publ_section_title
;
 Crystal Structure and Luminescent Properties of R2--xEux(MoO4)3(R = Gd,
 Sm) Red Phosphors
;
_journal_issue 24
_journal_name_full 'Chemistry of Materials'
_journal_page_first 7124
_journal_paper_doi 10.1021/cm503720s
_journal_volume 26
_journal_year 2014
_chemical_formula_analytical 'b'-Eu2 Mo3 O12'
_chemical_formula_iupac 'Eu2 Mo3 O12'
_chemical_formula_moiety '(Eu3+)2, (MoO4 2-)3'
_chemical_formula_structural 'b'-Eu2 Mo3 O12'
_chemical_formula_sum 'Eu2 Mo3 O12'
_chemical_formula_weight 783.7
_chemical_name_common 'b'-Eu2 Mo3 O12'
_chemical_name_systematic ' ?'
_space_group_IT_number 32
_symmetry_cell_setting orthorhombic
_symmetry_Int_Tables_number 32
_symmetry_space_group_name_Hall 'P 2 -2ab'
_symmetry_space_group_name_H-M 'P b a 2'
_cell_angle_alpha 90
_cell_angle_beta 90
_cell_angle_gamma 90
_cell_formula_units_Z 4
_cell_length_a 10.41525(1)
_cell_length_b 10.44871(1)
_cell_length_c 10.73114(1)
_cell_measurement_temperature 300
_cell_volume 1167.8263(19)
_diffrn_ambient_temperature 300
_diffrn_measurement_device 'ID31 beamline'
_diffrn_measurement_device_type Synchrotron
_diffrn_radiation_probe x-ray
_diffrn_radiation_type 'Synchrotron X-ray'
_diffrn_radiation_wavelength 0.39996
_diffrn_source 'ID31 beamline'
_diffrn_source_type X-ray
_exptl_absorpt_coefficient_mu 6.556
_exptl_crystal_density_diffrn 4.4561
_exptl_crystal_F_000 1392
_pd_calc_method 'Rietveld Refinement'
_pd_char_colour White
_pd_instr_location ' ?'
_pd_meas_2theta_range_inc 0.002
_pd_meas_2theta_range_max 40.000
_pd_meas_2theta_range_min 1.002
_pd_meas_number_of_points 19500
_pd_proc_2theta_range_inc 0.002
_pd_proc_2theta_range_max 33.726
_pd_proc_2theta_range_min 1.796
_pd_proc_ls_background_function '18 Legendre polynoms'
_pd_proc_ls_pref_orient_corr none
_pd_proc_ls_profile_function Pseudo-Voigt
_pd_proc_ls_prof_R_factor 0.0713
_pd_proc_ls_prof_wR_expected 0.0661
_pd_proc_ls_prof_wR_factor 0.1022
_refine_diff_density_max 1.68
_refine_diff_density_min -1.89
_refine_ls_goodness_of_fit_all 1.55
_refine_ls_number_constraints 2
_refine_ls_number_parameters 78
_refine_ls_number_restraints 0
_refine_ls_R_factor_all 0.0343
_refine_ls_R_factor_gt 0.0320
_refine_ls_shift/su_max 0.0463
_refine_ls_shift/su_mean 0.0013
_refine_ls_weighting_scheme sigma
_refine_ls_wR_factor_all 0.0357
_refine_ls_wR_factor_gt 0.0350
_cod_data_source_file cm503720s_si_003.cif
_cod_data_source_block I
_cod_depositor_comments
;
The following automatic conversions were performed:

'_diffrn_radiation_probe' value 'X-ray' changed to 'x-ray' according
to
/home/saulius/struct/COD-crude-data--automatic-downloads/rss-feeds/ACS/lib/dictionaries/cif_core.dic
dictionary named 'cif_core.dic' version 2.4.2 from 2011-04-26.

Automatic conversion script
Id: cif_fix_values 2935 2014-11-11 08:27:57Z andrius 

 Adding full bibliography for 4002087--4002088.cif.
;
_cod_original_cell_volume 1167.827(2)
_cod_original_sg_symbol_Hall 'P -2xab;-2yab;2z'
_cod_database_code 4002088

loop_
_symmetry_equiv_pos_site_id
_symmetry_equiv_pos_as_xyz
1 x,y,z
2 -x,-y,z
3 x+1/2,-y+1/2,z
4 -x+1/2,y+1/2,z

loop_
_atom_site_label
_atom_site_type_symbol
_atom_site_fract_x
_atom_site_fract_y
_atom_site_fract_z
_atom_site_adp_type
_atom_site_U_iso_or_equiv
_atom_site_symmetry_multiplicity
_atom_site_occupancy
_atom_site_calc_flag
Eu1 Eu 0.18859(9) 0.49533(18) 0.73743(8) Uiso 0.0062(3) 4 1 d
Eu2 Eu 0.49316(16) 0.31168(9) 0.26321(8) Uiso 0.0071(3) 4 1 d
Mo1 Mo 0.20619(16) 0.4890(3) 0.35796(18) Uiso 0.0073(5) 4 1 d
Mo2 Mo 0.0030(3) 0.20729(16) 0.64220(17) Uiso 0.0051(4) 4 1 d
Mo3 Mo 0.2412(2) 0.2420(3) 0.000001 Uiso 0.0061(4) 4 1 d
O1 O 0.1973(12) 0.4844(15) 0.5237(17) Uiso 0.015(2) 4 1 d
O2 O 0.1580(14) 0.3380(15) 0.2990(16) Uiso 0.015(2) 4 1 d
O3 O 0.1286(12) 0.005(2) 0.3125(12) Uiso 0.015(2) 4 1 d
O4 O 0.3850(14) 0.1104(14) 0.2943(17) Uiso 0.015(2) 4 1 d
O5 O 0.1551(15) 0.1507(14) 0.6755(14) Uiso 0.008(2) 4 1 d
O6 O 0.4819(14) 0.3020(11) 0.4841(16) Uiso 0.008(2) 4 1 d
O7 O 0.3829(14) 0.3806(13) 0.7207(15) Uiso 0.008(2) 4 1 d
O8 O 0.495(2) 0.1297(12) 0.6900(11) Uiso 0.008(2) 4 1 d
O9 O 0.1172(15) 0.1796(16) 0.0943(15) Uiso 0.0149(18) 4 1 d
O10 O 0.3175(16) 0.1187(16) 0.9123(16) Uiso 0.0149(18) 4 1 d
O11 O 0.3507(15) 0.3244(16) 0.0977(15) Uiso 0.0149(18) 4 1 d
O12 O 0.1752(16) 0.3512(16) 0.8974(16) Uiso 0.0149(18) 4 1 d

loop_
_atom_type_symbol
_atom_type_scat_dispersion_real
_atom_type_scat_dispersion_imag
_atom_type_scat_source
Eu -0.8763 1.3592 'International Tables Vol C tables 4.2.6.8 and 6.1.1.1'
Mo 0.0717 1.7724 'International Tables Vol C tables 4.2.6.8 and 6.1.1.1'
O 0.0016 0.0017 'International Tables Vol C tables 4.2.6.8 and 6.1.1.1'

loop_
_geom_angle_atom_site_label_1
_geom_angle_atom_site_label_2
_geom_angle_atom_site_label_3
_geom_angle_site_symmetry_1
_geom_angle_site_symmetry_3
_geom_angle
O1 Mo1 O2 . . 108.5(7)
O1 Mo1 O2 . 4_555 101.7(6)
O1 Mo1 O3 . 4_555 108.8(6)
O1 Mo1 O4 . 3_455 97.7(5)
O1 Mo1 O4 . 4_555 112.7(8)
O1 Mo1 O6 . . 70.3(5)
O1 Mo1 O9 . 4_555 139.4(5)
O1 Mo1 O11 . . 141.4(5)
O2 Mo1 O2 . 4_555 149.7(6)
O2 Mo1 O3 . 4_555 104.8(8)
O2 Mo1 O4 . 3_455 53.6(5)
O2 Mo1 O4 . 4_555 110.9(7)
O2 Mo1 O6 . . 83.2(5)
O2 Mo1 O9 . 4_555 109.1(6)
O2 Mo1 O11 . . 54.4(6)
O2 Mo1 O3 4_555 4_555 62.1(7)
O2 Mo1 O4 4_555 3_455 124.9(3)
O2 Mo1 O4 4_555 4_555 57.1(5)
O2 Mo1 O6 4_555 . 105.4(3)
O2 Mo1 O9 4_555 4_555 41.4(3)
O2 Mo1 O11 4_555 . 99.6(4)
O3 Mo1 O4 4_555 3_455 150.8(6)
O3 Mo1 O4 4_555 4_555 110.7(8)
O3 Mo1 O6 4_555 . 53.7(6)
O3 Mo1 O9 4_555 4_555 46.2(6)
O3 Mo1 O11 4_555 . 55.5(6)
O4 Mo1 O4 3_455 4_555 67.8(6)
O4 Mo1 O6 3_455 . 129.7(3)
O4 Mo1 O9 3_455 4_555 116.7(4)
O4 Mo1 O11 3_455 . 96.0(4)
O4 Mo1 O6 4_555 . 162.4(5)
O4 Mo1 O9 4_555 4_555 66.4(6)
O4 Mo1 O11 4_555 . 105.9(6)
O5 Mo2 O5 . 3_455 162.8(5)
O5 Mo2 O6 . 3_455 107.6(7)
O5 Mo2 O7 . 3_455 111.9(7)
O5 Mo2 O7 . 4_545 49.1(5)
O5 Mo2 O8 . 3_455 108.0(9)
O5 Mo2 O10 . 3_455 117.2(6)
O5 Mo2 O12 . . 61.9(6)
O5 Mo2 O6 3_455 3_455 89.6(5)
O5 Mo2 O7 3_455 3_455 60.0(5)
O5 Mo2 O7 3_455 4_545 128.4(3)
O5 Mo2 O8 3_455 3_455 64.7(8)
O5 Mo2 O10 3_455 3_455 46.0(3)
O5 Mo2 O12 3_455 . 103.4(3)
O6 Mo2 O7 3_455 3_455 110.6(7)
O6 Mo2 O7 3_455 4_545 102.3(5)
O6 Mo2 O8 3_455 3_455 109.5(6)
O6 Mo2 O10 3_455 3_455 133.9(5)
O6 Mo2 O12 3_455 . 147.2(5)
O7 Mo2 O7 3_455 4_545 68.9(5)
O7 Mo2 O8 3_455 3_455 109.2(8)
O7 Mo2 O10 3_455 3_455 62.6(5)
O7 Mo2 O12 3_455 . 102.0(6)
O7 Mo2 O8 4_545 3_455 146.0(6)
O7 Mo2 O10 4_545 3_455 114.6(4)
O7 Mo2 O12 4_545 . 93.0(4)
O8 Mo2 O10 3_455 3_455 47.4(6)
O8 Mo2 O12 3_455 . 53.4(6)
O10 Mo2 O12 3_455 . 59.4(4)
O9 Mo3 O10 . 1_554 111.2(8)
O9 Mo3 O11 . . 108.1(7)
O9 Mo3 O12 . 1_554 108.6(8)
O10 Mo3 O11 1_554 . 112.1(8)
O10 Mo3 O12 1_554 1_554 108.5(8)
O11 Mo3 O12 . 1_554 108.2(8)

loop_
_geom_bond_atom_site_label_1
_geom_bond_atom_site_label_2
_geom_bond_site_symmetry_2
_geom_bond_distance
Eu1 Eu1 2_565 3.9296(14)
Eu1 O1 . 2.299(19)
Eu1 O5 4_555 2.393(15)
Eu1 O7 . 2.359(14)
Eu1 O8 3_455 2.45(2)
Eu1 O8 4_555 2.43(2)
Eu1 O10 4_555 2.277(17)
Eu1 O12 . 2.288(17)
Eu2 Eu2 2_665 3.9380(14)
Eu2 O2 3_555 2.355(15)
Eu2 O3 3_555 2.440(18)
Eu2 O3 4_555 2.440(19)
Eu2 O4 . 2.409(15)
Eu2 O6 . 2.376(18)
Eu2 O9 3_555 2.227(16)
Eu2 O11 . 2.318(16)
Mo1 O1 . 1.781(19)
Mo1 O2 . 1.772(16)
Mo1 O3 4_555 1.796(13)
Mo1 O4 4_555 1.726(16)
Mo2 O5 . 1.728(16)
Mo2 O6 3_455 1.713(18)
Mo2 O7 3_455 1.766(15)
Mo2 O8 3_455 1.780(13)
Mo3 O9 . 1.766(16)
Mo3 O10 1_554 1.783(17)
Mo3 O11 . 1.773(16)
Mo3 O12 1_554 1.728(17)
